data_2239943
loop_
_publ_author_name
'Kariuki, Benson M.'
'Al-Sudani, Abdul-Razak H.'

_publ_section_title
;
 Crystal structure of
 bis{<i>N</i>-[2-(dimethylamino)ethyl]quinolin-8-amine-\k^3^<i>N</i>,<i>N</i>',<i>N</i>''}nickel(II)
 dichloride 3.5-hydrate
;
_journal_issue 9
_journal_name_full 'Acta Crystallographica Section E'
_journal_page_first m339
_journal_page_last m340
_journal_paper_doi 10.1107/S1600536814019035
_journal_volume 70
_journal_year 2014
_chemical_formula_iupac '[Ni (C13 H17 N3)2] Cl2, 3.5H 2 O'
_chemical_formula_moiety 'C26 H34 N6 Ni 2+, 2(Cl -), 3.5(H 2 O)'
_chemical_formula_sum 'C26 H41 Cl2 N6 Ni O3.5'
_chemical_formula_weight 623.26
_chemical_name_systematic
;Bis{<i>N</i>-[2-(dimethylamino)ethyl]quinolin-8-amine-\k^3^<i>N</i>,<i>N</i>',<i>N</i>''}nickel(II)
dichloride 3.5-hydrate
;
_space_group_crystal_system triclinic
_space_group_IT_number 2
_space_group_name_Hall '-P 1'
_space_group_name_H-M_alt 'P -1'
_symmetry_space_group_name_Hall '-P 1'
_symmetry_space_group_name_H-M 'P -1'
_atom_sites_solution_hydrogens mixed
_audit_creation_method SHELXL-2013
_cell_angle_alpha 90.5200(10)
_cell_angle_beta 101.181(2)
_cell_angle_gamma 102.259(2)
_cell_formula_units_Z 2
_cell_length_a 10.6940(2)
_cell_length_b 11.8612(4)
_cell_length_c 12.1088(3)
_cell_measurement_reflns_used 5592
_cell_measurement_temperature 150(2)
_cell_measurement_theta_max 25.242
_cell_measurement_theta_min 1.989
_cell_volume 1470.39(7)
_computing_cell_refinement 'SCALEPACK (Otwinowski & Minor, 1997)'
_computing_data_collection 'COLLECT (Nonius, 2000)'
_computing_data_reduction 'DENZO and SCALEPACK (Otwinowski & Minor, 1997)'
_computing_molecular_graphics
;
Mercury (Macrae <i>et al.</i>, 2008),
ORTEP-3 for Windows (Farrugia, 2012) and
CHEMDRAW Ultra (Cambridge Soft, 2001)
;
_computing_publication_material 'publCIF (Westrip, 2010)'
_computing_structure_refinement 'SHELXL2013 (Sheldrick, 2008)'
_computing_structure_solution 'SIR92 (Altomare <i>et al.</i>, 1993)'
_diffrn_ambient_temperature 150(2)
_diffrn_measured_fraction_theta_full 0.995
_diffrn_measured_fraction_theta_max 0.978
_diffrn_measurement_device_type 'Nonius KappaCCD'
_diffrn_measurement_method 'CCD slices, \w and \f scans'
_diffrn_radiation_monochromator graphite
_diffrn_radiation_source 'fine-focus sealed tube'
_diffrn_radiation_type MoK\a
_diffrn_radiation_wavelength 0.71073
_diffrn_reflns_av_R_equivalents 0.0225
_diffrn_reflns_limit_h_max 13
_diffrn_reflns_limit_h_min -13
_diffrn_reflns_limit_k_max 15
_diffrn_reflns_limit_k_min -14
_diffrn_reflns_limit_l_max 15
_diffrn_reflns_limit_l_min -15
_diffrn_reflns_number 10258
_diffrn_reflns_theta_full 25.242
_diffrn_reflns_theta_max 27.687
_diffrn_reflns_theta_min 1.989
_exptl_absorpt_coefficient_mu 0.882
_exptl_absorpt_correction_T_max 0.933
_exptl_absorpt_correction_T_min 0.857
_exptl_absorpt_correction_type multi-scan
_exptl_absorpt_process_details '(DENZO/SCALEPACK; Otwinowski & Minor, 1997)'
_exptl_crystal_colour violet
_exptl_crystal_density_diffrn 1.408
_exptl_crystal_description block
_exptl_crystal_F_000 658
_exptl_crystal_size_max 0.180
_exptl_crystal_size_mid 0.160
_exptl_crystal_size_min 0.080
_refine_diff_density_max 0.456
_refine_diff_density_min -0.592
_refine_ls_extinction_method none
_refine_ls_goodness_of_fit_ref 1.030
_refine_ls_hydrogen_treatment mixed
_refine_ls_matrix_type full
_refine_ls_number_parameters 383
_refine_ls_number_reflns 6714
_refine_ls_number_restraints 12
_refine_ls_restrained_S_all 1.031
_refine_ls_R_factor_all 0.0515
_refine_ls_R_factor_gt 0.0387
_refine_ls_shift/su_max 0.000
_refine_ls_shift/su_mean 0.000
_refine_ls_structure_factor_coef Fsqd
_refine_ls_weighting_details 'w=1/[\s^2^(Fo^2^)+(0.0261P)^2^+1.4643P] where P=(Fo^2^+2Fc^2^)/3'
_refine_ls_weighting_scheme calc
_refine_ls_wR_factor_gt 0.0838
_refine_ls_wR_factor_ref 0.0904
_reflns_number_gt 5592
_reflns_number_total 6714
_reflns_threshold_expression I>2\s(I)
_cod_data_source_file zs2312sup1.cf
_cod_data_source_block I
_cod_original_formula_sum 'C26 H41 Cl2 N6 Ni O3.50'
_cod_database_code 2239943
_cod_database_fobs_code 2239943
_shelx_space_group_comment
;
The symmetry employed for this SHELXL refinement is uniquely defined
by the following loop, which should always be used as a source of
symmetry information in preference to the above space-group names.
They are only intended as comments.
;
_shelx_estimated_absorpt_t_min 0.857
_shelx_estimated_absorpt_t_max 0.933
_shelxl_version_number .2013

loop_
_space_group_symop_operation_xyz
'x, y, z'
'-x, -y, -z'

loop_
_atom_site_type_symbol
_atom_site_label
_atom_site_fract_x
_atom_site_fract_y
_atom_site_fract_z
_atom_site_U_iso_or_equiv
_atom_site_adp_type
_atom_site_calc_flag
_atom_site_occupancy
C C1 0.1605(2) -0.0934(2) 0.70598(18) 0.0262(5) Uani d 1
H H1 0.0799 -0.1382 0.7180 0.031 Uiso calc 1
C C2 0.2745(2) -0.0947(2) 0.78635(19) 0.0335(5) Uani d 1
H H2 0.2703 -0.1398 0.8505 0.040 Uiso calc 1
C C3 0.3911(2) -0.0301(2) 0.7709(2) 0.0336(5) Uani d 1
H H3 0.4685 -0.0283 0.8255 0.040 Uiso calc 1
C C4 0.3964(2) 0.0340(2) 0.67356(19) 0.0277(5) Uani d 1
C C5 0.27726(19) 0.02971(18) 0.59635(17) 0.0212(4) Uani d 1
C C6 0.27629(19) 0.09175(18) 0.49678(18) 0.0224(4) Uani d 1
C C7 0.3910(2) 0.1567(2) 0.4765(2) 0.0302(5) Uani d 1
H H7 0.3908 0.1983 0.4098 0.036 Uiso calc 1
C C8 0.5094(2) 0.1622(2) 0.5540(2) 0.0358(6) Uani d 1
H H8 0.5881 0.2080 0.5391 0.043 Uiso calc 1
C C9 0.5123(2) 0.1027(2) 0.6499(2) 0.0340(5) Uani d 1
H H9 0.5928 0.1075 0.7012 0.041 Uiso calc 1
C C10 0.1447(2) 0.00486(19) 0.31787(17) 0.0254(4) Uani d 1
H H10A 0.2263 0.0272 0.2886 0.030 Uiso calc 1
H H10B 0.0709 0.0142 0.2578 0.030 Uiso calc 1
C C11 0.1257(2) -0.11934(19) 0.34988(18) 0.0248(4) Uani d 1
H H11A 0.1214 -0.1698 0.2831 0.030 Uiso calc 1
H H11B 0.2010 -0.1288 0.4083 0.030 Uiso calc 1
C C12 -0.1075(2) -0.1898(2) 0.29630(19) 0.0314(5) Uani d 1
H H12A -0.0959 -0.2577 0.2559 0.047 Uiso calc 1
H H12B -0.1096 -0.1262 0.2454 0.047 Uiso calc 1
H H12C -0.1897 -0.2090 0.3233 0.047 Uiso calc 1
C C13 0.0092(2) -0.25829(19) 0.45980(19) 0.0298(5) Uani d 1
H H13A 0.0202 -0.3208 0.4115 0.045 Uiso calc 1
H H13B -0.0719 -0.2827 0.4879 0.045 Uiso calc 1
H H13C 0.0834 -0.2401 0.5237 0.045 Uiso calc 1
C C14 0.4792(2) 0.57059(19) 0.24055(17) 0.0241(4) Uani d 1
H H14 0.4000 0.5922 0.2081 0.029 Uiso calc 1
C C15 0.5159(2) 0.5735(2) 0.35907(18) 0.0279(5) Uani d 1
H H15 0.4634 0.5988 0.4049 0.034 Uiso calc 1
C C16 0.6272(2) 0.5397(2) 0.40723(18) 0.0285(5) Uani d 1
H H16 0.6525 0.5411 0.4870 0.034 Uiso calc 1
C C17 0.7048(2) 0.50270(19) 0.33842(17) 0.0239(4) Uani d 1
C C18 0.66485(19) 0.50777(17) 0.21999(16) 0.0204(4) Uani d 1
C C19 0.7417(2) 0.47741(18) 0.14687(17) 0.0215(4) Uani d 1
C C20 0.8527(2) 0.43944(19) 0.18998(18) 0.0262(5) Uani d 1
H H20 0.9051 0.4199 0.1409 0.031 Uiso calc 1
C C21 0.8896(2) 0.4292(2) 0.30789(19) 0.0285(5) Uani d 1
H H21 0.9649 0.4001 0.3369 0.034 Uiso calc 1
C C22 0.8183(2) 0.4607(2) 0.37999(18) 0.0268(5) Uani d 1
H H22 0.8451 0.4544 0.4588 0.032 Uiso calc 1
C C23 0.2283(2) 0.4009(2) 0.01160(18) 0.0269(5) Uani d 1
H H23A 0.1344 0.3883 -0.0234 0.032 Uiso calc 1
H H23B 0.2369 0.4071 0.0944 0.032 Uiso calc 1
C C24 0.2821(2) 0.2997(2) -0.02055(19) 0.0278(5) Uani d 1
H H24A 0.2325 0.2276 0.0047 0.033 Uiso calc 1
H H24B 0.2705 0.2922 -0.1036 0.033 Uiso calc 1
C C25 0.4344(2) 0.2817(2) 0.15013(18) 0.0282(5) Uani d 1
H H25A 0.3904 0.2006 0.1522 0.042 Uiso calc 1
H H25B 0.3936 0.3307 0.1910 0.042 Uiso calc 1
H H25C 0.5269 0.2920 0.1856 0.042 Uiso calc 1
C C26 0.4790(2) 0.2333(2) -0.0273(2) 0.0321(5) Uani d 1
H H26A 0.5716 0.2419 0.0070 0.048 Uiso calc 1
H H26B 0.4702 0.2500 -0.1072 0.048 Uiso calc 1
H H26C 0.4323 0.1539 -0.0203 0.048 Uiso calc 1
Cl Cl1 0.17945(7) 0.69447(6) 0.09796(5) 0.04344(16) Uani d 1
Cl Cl2 0.17828(6) 0.32313(5) 0.30115(5) 0.03642(14) Uani d 1
N N1 0.15965(16) -0.03312(15) 0.61464(14) 0.0205(3) Uani d 1
N N2 0.15207(16) 0.08100(15) 0.41938(14) 0.0203(3) Uani d 1
H H2A 0.1392 0.1590 0.3958 0.024 Uiso calc 1
N N3 0.00298(16) -0.15441(15) 0.39384(14) 0.0216(4) Uani d 1
N N4 0.54994(16) 0.53923(15) 0.17267(14) 0.0211(4) Uani d 1
N N5 0.30146(16) 0.51031(16) -0.02755(14) 0.0220(4) Uani d 1
H H5 0.2917 0.5784 0.0167 0.026 Uiso calc 1
N N6 0.42293(17) 0.31473(15) 0.03107(14) 0.0235(4) Uani d 1
Ni Ni1 0.0000 0.0000 0.5000 0.01664(9) Uani d 1
Ni Ni2 0.5000 0.5000 0.0000 0.01794(9) Uani d 1
O O1 0.0938(4) 0.0324(3) 0.9528(3) 0.0467(9) Uani d 0.5
H H1O1 0.059(6) -0.0378(15) 0.943(6) 0.070 Uiso d 0.5
H H2O1 0.055(6) 0.065(4) 0.992(5) 0.070 Uiso d 0.5
O O2 0.0033(3) 0.8165(2) 0.91596(19) 0.0614(6) Uani d 1
H H1O2 -0.038(4) 0.778(3) 0.8572(18) 0.092 Uiso d 1
H H2O2 0.034(4) 0.776(3) 0.966(2) 0.092 Uiso d 1
O O3 0.78812(19) 0.40276(17) 0.65477(15) 0.0400(4) Uani d 1
H H1O3 0.794(3) 0.4737(10) 0.670(2) 0.060 Uiso d 1
H H2O3 0.804(3) 0.374(2) 0.7181(14) 0.060 Uiso d 1
O O4 0.2998(2) 0.9624(2) 0.0870(2) 0.0639(6) Uani d 1
H H1O4 0.238(3) 0.987(3) 0.046(3) 0.096 Uiso d 1
H H2O4 0.274(4) 0.8898(11) 0.093(4) 0.096 Uiso d 1

loop_
_atom_site_aniso_label
_atom_site_aniso_U_11
_atom_site_aniso_U_22
_atom_site_aniso_U_33
_atom_site_aniso_U_12
_atom_site_aniso_U_13
_atom_site_aniso_U_23
C1 0.0267(11) 0.0283(12) 0.0244(10) 0.0095(9) 0.0033(9) 0.0018(9)
C2 0.0372(13) 0.0379(14) 0.0260(11) 0.0161(11) -0.0010(10) 0.0061(10)
C3 0.0295(12) 0.0382(14) 0.0310(12) 0.0154(10) -0.0074(10) -0.0024(10)
C4 0.0236(10) 0.0261(12) 0.0328(11) 0.0112(9) -0.0018(9) -0.0048(9)
C5 0.0179(9) 0.0204(10) 0.0250(10) 0.0067(8) 0.0009(8) -0.0034(8)
C6 0.0195(10) 0.0204(10) 0.0281(10) 0.0074(8) 0.0033(8) -0.0003(8)
C7 0.0246(11) 0.0251(12) 0.0426(13) 0.0062(9) 0.0097(10) 0.0040(10)
C8 0.0190(10) 0.0296(13) 0.0577(16) 0.0031(9) 0.0074(10) -0.0013(11)
C9 0.0198(10) 0.0329(13) 0.0470(14) 0.0097(9) -0.0028(10) -0.0054(11)
C10 0.0273(11) 0.0286(12) 0.0221(10) 0.0071(9) 0.0085(8) 0.0006(9)
C11 0.0247(10) 0.0276(12) 0.0245(10) 0.0089(9) 0.0073(8) -0.0033(9)
C12 0.0305(12) 0.0312(13) 0.0302(12) 0.0068(10) 0.0007(9) -0.0094(10)
C13 0.0395(13) 0.0204(11) 0.0320(12) 0.0101(9) 0.0095(10) -0.0006(9)
C14 0.0229(10) 0.0261(11) 0.0249(10) 0.0083(9) 0.0058(8) 0.0012(9)
C15 0.0315(12) 0.0333(13) 0.0224(10) 0.0100(10) 0.0104(9) 0.0000(9)
C16 0.0331(12) 0.0327(13) 0.0198(10) 0.0073(10) 0.0053(9) 0.0009(9)
C17 0.0251(10) 0.0234(11) 0.0220(10) 0.0046(8) 0.0024(8) 0.0027(8)
C18 0.0199(9) 0.0187(10) 0.0203(9) 0.0025(8) 0.0003(8) 0.0015(8)
C19 0.0225(10) 0.0205(10) 0.0210(10) 0.0045(8) 0.0032(8) 0.0025(8)
C20 0.0250(11) 0.0266(11) 0.0278(11) 0.0075(9) 0.0049(9) 0.0039(9)
C21 0.0234(11) 0.0312(12) 0.0311(11) 0.0105(9) 0.0003(9) 0.0074(9)
C22 0.0273(11) 0.0297(12) 0.0207(10) 0.0057(9) -0.0012(8) 0.0062(9)
C23 0.0221(10) 0.0345(13) 0.0253(10) 0.0069(9) 0.0065(8) 0.0096(9)
C24 0.0245(11) 0.0268(12) 0.0287(11) 0.0002(9) 0.0027(9) 0.0039(9)
C25 0.0331(12) 0.0265(12) 0.0268(11) 0.0087(9) 0.0074(9) 0.0078(9)
C26 0.0436(14) 0.0224(12) 0.0353(12) 0.0120(10) 0.0143(11) 0.0018(9)
Cl1 0.0589(4) 0.0479(4) 0.0332(3) 0.0311(3) 0.0112(3) 0.0026(3)
Cl2 0.0428(3) 0.0371(3) 0.0393(3) 0.0192(3) 0.0201(3) 0.0156(3)
N1 0.0195(8) 0.0222(9) 0.0202(8) 0.0077(7) 0.0013(7) -0.0009(7)
N2 0.0191(8) 0.0208(9) 0.0216(8) 0.0067(7) 0.0029(7) 0.0015(7)
N3 0.0221(8) 0.0204(9) 0.0223(8) 0.0060(7) 0.0031(7) -0.0016(7)
N4 0.0222(8) 0.0229(9) 0.0183(8) 0.0057(7) 0.0032(7) 0.0013(7)
N5 0.0224(8) 0.0249(9) 0.0196(8) 0.0075(7) 0.0037(7) 0.0026(7)
N6 0.0257(9) 0.0212(9) 0.0235(9) 0.0062(7) 0.0039(7) 0.0035(7)
Ni1 0.01521(17) 0.01787(19) 0.01697(17) 0.00518(13) 0.00185(13) 0.00047(13)
Ni2 0.01852(18) 0.02006(19) 0.01495(17) 0.00518(14) 0.00156(13) 0.00111(14)
O1 0.056(2) 0.028(2) 0.051(2) 0.0087(18) 0.0000(19) -0.0011(17)
O2 0.0768(16) 0.0634(15) 0.0489(12) 0.0309(13) 0.0067(11) 0.0157(11)
O3 0.0440(10) 0.0422(11) 0.0364(9) 0.0131(9) 0.0102(8) 0.0017(8)
O4 0.0583(14) 0.0596(15) 0.0636(15) 0.0000(12) 0.0018(11) -0.0004(12)

loop_
_atom_type_symbol
_atom_type_description
_atom_type_scat_dispersion_real
_atom_type_scat_dispersion_imag
_atom_type_scat_source
C C 0.0033 0.0016 'International Tables Vol C Tables 4.2.6.8 and 6.1.1.4'
H H 0.0000 0.0000 'International Tables Vol C Tables 4.2.6.8 and 6.1.1.4'
Cl Cl 0.1484 0.1585 'International Tables Vol C Tables 4.2.6.8 and 6.1.1.4'
N N 0.0061 0.0033 'International Tables Vol C Tables 4.2.6.8 and 6.1.1.4'
Ni Ni 0.3393 1.1124 'International Tables Vol C Tables 4.2.6.8 and 6.1.1.4'
O O 0.0106 0.0060 'International Tables Vol C Tables 4.2.6.8 and 6.1.1.4'

loop_
_geom_angle_atom_site_label_1
_geom_angle_atom_site_label_2
_geom_angle_atom_site_label_3
_geom_angle_site_symmetry_1
_geom_angle_site_symmetry_3
_geom_angle
N1 C1 C2 . . 123.5(2)
N1 C1 H1 . . 118.2
C2 C1 H1 . . 118.2
C3 C2 C1 . . 119.1(2)
C3 C2 H2 . . 120.5
C1 C2 H2 . . 120.5
C2 C3 C4 . . 119.9(2)
C2 C3 H3 . . 120.1
C4 C3 H3 . . 120.1
C9 C4 C3 . . 124.0(2)
C9 C4 C5 . . 118.6(2)
C3 C4 C5 . . 117.4(2)
N1 C5 C6 . . 117.79(18)
N1 C5 C4 . . 122.12(19)
C6 C5 C4 . . 120.09(19)
C7 C6 C5 . . 119.51(19)
C7 C6 N2 . . 123.0(2)
C5 C6 N2 . . 117.51(17)
C6 C7 C8 . . 120.5(2)
C6 C7 H7 . . 119.8
C8 C7 H7 . . 119.8
C9 C8 C7 . . 120.8(2)
C9 C8 H8 . . 119.6
C7 C8 H8 . . 119.6
C8 C9 C4 . . 120.5(2)
C8 C9 H9 . . 119.7
C4 C9 H9 . . 119.7
N2 C10 C11 . . 109.39(17)
N2 C10 H10A . . 109.8
C11 C10 H10A . . 109.8
N2 C10 H10B . . 109.8
C11 C10 H10B . . 109.8
H10A C10 H10B . . 108.2
N3 C11 C10 . . 110.47(17)
N3 C11 H11A . . 109.6
C10 C11 H11A . . 109.6
N3 C11 H11B . . 109.6
C10 C11 H11B . . 109.6
H11A C11 H11B . . 108.1
N3 C12 H12A . . 109.5
N3 C12 H12B . . 109.5
H12A C12 H12B . . 109.5
N3 C12 H12C . . 109.5
H12A C12 H12C . . 109.5
H12B C12 H12C . . 109.5
N3 C13 H13A . . 109.5
N3 C13 H13B . . 109.5
H13A C13 H13B . . 109.5
N3 C13 H13C . . 109.5
H13A C13 H13C . . 109.5
H13B C13 H13C . . 109.5
N4 C14 C15 . . 123.0(2)
N4 C14 H14 . . 118.5
C15 C14 H14 . . 118.5
C16 C15 C14 . . 119.5(2)
C16 C15 H15 . . 120.3
C14 C15 H15 . . 120.3
C15 C16 C17 . . 119.85(19)
C15 C16 H16 . . 120.1
C17 C16 H16 . . 120.1
C16 C17 C22 . . 124.18(19)
C16 C17 C18 . . 117.32(19)
C22 C17 C18 . . 118.50(19)
N4 C18 C19 . . 118.02(17)
N4 C18 C17 . . 121.87(18)
C19 C18 C17 . . 120.10(19)
C20 C19 C18 . . 119.92(19)
C20 C19 N5 . 2_665 122.84(18)
C18 C19 N5 . 2_665 117.24(18)
C19 C20 C21 . . 120.1(2)
C19 C20 H20 . . 120.0
C21 C20 H20 . . 120.0
C22 C21 C20 . . 120.8(2)
C22 C21 H21 . . 119.6
C20 C21 H21 . . 119.6
C21 C22 C17 . . 120.5(2)
C21 C22 H22 . . 119.7
C17 C22 H22 . . 119.7
N5 C23 C24 . . 109.85(17)
N5 C23 H23A . . 109.7
C24 C23 H23A . . 109.7
N5 C23 H23B . . 109.7
C24 C23 H23B . . 109.7
H23A C23 H23B . . 108.2
N6 C24 C23 . . 111.42(18)
N6 C24 H24A . . 109.3
C23 C24 H24A . . 109.3
N6 C24 H24B . . 109.3
C23 C24 H24B . . 109.3
H24A C24 H24B . . 108.0
N6 C25 H25A . . 109.5
N6 C25 H25B . . 109.5
H25A C25 H25B . . 109.5
N6 C25 H25C . . 109.5
H25A C25 H25C . . 109.5
H25B C25 H25C . . 109.5
N6 C26 H26A . . 109.5
N6 C26 H26B . . 109.5
H26A C26 H26B . . 109.5
N6 C26 H26C . . 109.5
H26A C26 H26C . . 109.5
H26B C26 H26C . . 109.5
C1 N1 C5 . . 117.98(18)
C1 N1 Ni1 . . 128.92(14)
C5 N1 Ni1 . . 112.58(13)
C6 N2 C10 . . 110.88(16)
C6 N2 Ni1 . . 109.03(12)
C10 N2 Ni1 . . 106.62(12)
C6 N2 H2A . . 110.1
C10 N2 H2A . . 110.1
Ni1 N2 H2A . . 110.1
C13 N3 C12 . . 106.35(17)
C13 N3 C11 . . 108.99(16)
C12 N3 C11 . . 108.26(16)
C13 N3 Ni1 . . 112.67(13)
C12 N3 Ni1 . . 116.48(13)
C11 N3 Ni1 . . 103.85(12)
C14 N4 C18 . . 118.37(17)
C14 N4 Ni2 . . 129.17(14)
C18 N4 Ni2 . . 111.46(13)
C19 N5 C23 2_665 . 111.93(16)
C19 N5 Ni2 2_665 . 107.77(12)
C23 N5 Ni2 . . 106.88(12)
C19 N5 H5 2_665 . 110.1
C23 N5 H5 . . 110.1
Ni2 N5 H5 . . 110.1
C26 N6 C25 . . 106.69(17)
C26 N6 C24 . . 108.98(17)
C25 N6 C24 . . 108.49(16)
C26 N6 Ni2 . . 113.21(13)
C25 N6 Ni2 . . 117.61(13)
C24 N6 Ni2 . . 101.49(13)
N1 Ni1 N1 2_556 . 180.00(9)
N1 Ni1 N2 2_556 . 99.10(6)
N1 Ni1 N2 . . 80.90(6)
N1 Ni1 N2 2_556 2_556 80.90(6)
N1 Ni1 N2 . 2_556 99.11(6)
N2 Ni1 N2 . 2_556 180.00(7)
N1 Ni1 N3 2_556 2_556 88.88(6)
N1 Ni1 N3 . 2_556 91.12(6)
N2 Ni1 N3 . 2_556 97.02(6)
N2 Ni1 N3 2_556 2_556 82.98(6)
N1 Ni1 N3 2_556 . 91.12(6)
N1 Ni1 N3 . . 88.88(6)
N2 Ni1 N3 . . 82.98(6)
N2 Ni1 N3 2_556 . 97.02(6)
N3 Ni1 N3 2_556 . 180.0
N4 Ni2 N4 2_665 . 180.0
N4 Ni2 N5 2_665 . 81.04(6)
N4 Ni2 N5 . . 98.96(6)
N4 Ni2 N5 2_665 2_665 98.96(6)
N4 Ni2 N5 . 2_665 81.04(6)
N5 Ni2 N5 . 2_665 180.0
N4 Ni2 N6 2_665 . 89.87(6)
N4 Ni2 N6 . . 90.13(6)
N5 Ni2 N6 . . 84.17(7)
N5 Ni2 N6 2_665 . 95.83(7)
N4 Ni2 N6 2_665 2_665 90.13(6)
N4 Ni2 N6 . 2_665 89.87(6)
N5 Ni2 N6 . 2_665 95.83(7)
N5 Ni2 N6 2_665 2_665 84.17(7)
N6 Ni2 N6 . 2_665 180.00(4)
H1O1 O1 H2O1 . . 110(3)
H1O2 O2 H2O2 . . 113(2)
H1O3 O3 H2O3 . . 105(2)
H1O4 O4 H2O4 . . 108(2)

loop_
_geom_bond_atom_site_label_1
_geom_bond_atom_site_label_2
_geom_bond_site_symmetry_2
_geom_bond_distance
C1 N1 . 1.322(3)
C1 C2 . 1.407(3)
C1 H1 . 0.9500
C2 C3 . 1.365(3)
C2 H2 . 0.9500
C3 C4 . 1.412(3)
C3 H3 . 0.9500
C4 C9 . 1.412(3)
C4 C5 . 1.418(3)
C5 N1 . 1.378(3)
C5 C6 . 1.418(3)
C6 C7 . 1.370(3)
C6 N2 . 1.450(3)
C7 C8 . 1.411(3)
C7 H7 . 0.9500
C8 C9 . 1.364(4)
C8 H8 . 0.9500
C9 H9 . 0.9500
C10 N2 . 1.498(3)
C10 C11 . 1.508(3)
C10 H10A . 0.9900
C10 H10B . 0.9900
C11 N3 . 1.491(3)
C11 H11A . 0.9900
C11 H11B . 0.9900
C12 N3 . 1.485(3)
C12 H12A . 0.9800
C12 H12B . 0.9800
C12 H12C . 0.9800
C13 N3 . 1.481(3)
C13 H13A . 0.9800
C13 H13B . 0.9800
C13 H13C . 0.9800
C14 N4 . 1.319(3)
C14 C15 . 1.411(3)
C14 H14 . 0.9500
C15 C16 . 1.361(3)
C15 H15 . 0.9500
C16 C17 . 1.411(3)
C16 H16 . 0.9500
C17 C22 . 1.414(3)
C17 C18 . 1.420(3)
C18 N4 . 1.380(3)
C18 C19 . 1.411(3)
C19 C20 . 1.370(3)
C19 N5 2_665 1.448(3)
C20 C21 . 1.419(3)
C20 H20 . 0.9500
C21 C22 . 1.362(3)
C21 H21 . 0.9500
C22 H22 . 0.9500
C23 N5 . 1.499(3)
C23 C24 . 1.515(3)
C23 H23A . 0.9900
C23 H23B . 0.9900
C24 N6 . 1.486(3)
C24 H24A . 0.9900
C24 H24B . 0.9900
C25 N6 . 1.486(3)
C25 H25A . 0.9800
C25 H25B . 0.9800
C25 H25C . 0.9800
C26 N6 . 1.480(3)
C26 H26A . 0.9800
C26 H26B . 0.9800
C26 H26C . 0.9800
N1 Ni1 . 2.0909(17)
N2 Ni1 . 2.1189(16)
N2 H2A . 1.0000
N3 Ni1 . 2.2374(17)
N4 Ni2 . 2.0778(16)
N5 C19 2_665 1.448(3)
N5 Ni2 . 2.1143(17)
N5 H5 . 1.0000
N6 Ni2 . 2.2397(17)
Ni1 N1 2_556 2.0909(17)
Ni1 N2 2_556 2.1189(16)
Ni1 N3 2_556 2.2373(17)
Ni2 N4 2_665 2.0777(16)
Ni2 N5 2_665 2.1144(17)
Ni2 N6 2_665 2.2397(17)
O1 H1O1 . 0.833(10)
O1 H2O1 . 0.836(10)
O2 H1O2 . 0.835(10)
O2 H2O2 . 0.833(10)
O3 H1O3 . 0.846(10)
O3 H2O3 . 0.846(10)
O4 H1O4 . 0.848(10)
O4 H2O4 . 0.854(10)

loop_
_geom_hbond_atom_site_label_D
_geom_hbond_atom_site_label_H
_geom_hbond_atom_site_label_A
_geom_hbond_site_symmetry_A
_geom_hbond_distance_DH
_geom_hbond_distance_HA
_geom_hbond_distance_DA
_geom_hbond_angle_DHA
N2 H2A Cl2 . 1.00 2.27 3.2038(18) 155
N5 H5 Cl1 . 1.00 2.33 3.2715(19) 156
O1 H1O1 O2 1_545 0.833(10) 1.711(12) 2.541(5) 173(6)
O1 H2O1 O2 2_567 0.836(10) 2.048(17) 2.863(5) 165(6)
O2 H1O2 Cl2 2_566 0.835(10) 2.333(11) 3.162(3) 172(4)
O2 H2O2 Cl1 1_556 0.833(10) 2.373(15) 3.179(2) 163(4)
O3 H1O3 Cl2 2_666 0.846(10) 2.379(10) 3.222(2) 174(3)
O3 H2O3 Cl1 2_666 0.846(10) 2.363(11) 3.2008(19) 170(3)
O4 H1O4 O1 1_564 0.848(10) 1.908(11) 2.755(5) 177(4)
O4 H2O4 Cl1 . 0.854(10) 2.331(12) 3.180(3) 173(3)
